data_4334719
loop_
_publ_author_name
'Tatsunari Inoue'
'Katsunori Yamanishi'
'Mitsuru Kondo'

_publ_section_title
;
 Solvent-Soluble Coordination Polymer That Reconstructs Cyclic Frameworks
 That Trap a Kinetically Labile [Cu(CO3)2]2- Unit
;
_journal_name_full 'Inorganic Chemistry'
_journal_page_first 4765
_journal_page_last 4767
_journal_paper_doi 10.1021/ic400315g
_journal_volume 52
_journal_year 2013
_chemical_formula_moiety 'C86.50 H136 Cu5 N16 O23.50'
_chemical_formula_sum 'C86.5 H136 Cu5 N16 O23.5'
_chemical_formula_weight 2093.85
_space_group_IT_number 2
_symmetry_cell_setting triclinic
_symmetry_Int_Tables_number 2
_symmetry_space_group_name_Hall '-P 1'
_symmetry_space_group_name_H-M 'P -1'
_atom_sites_solution_hydrogens geom
_atom_sites_solution_primary direct
_atom_sites_solution_secondary difmap
_cell_angle_alpha 107.276(4)
_cell_angle_beta 106.641(3)
_cell_angle_gamma 100.652(3)
_cell_formula_units_Z 1
_cell_length_a 12.148(2)
_cell_length_b 14.288(3)
_cell_length_c 16.746(3)
_cell_measurement_reflns_used 7190
_cell_measurement_temperature 173
_cell_measurement_theta_max 27.52
_cell_measurement_theta_min 3.12
_cell_volume 2540.9(8)
_computing_cell_refinement CrystalClear
_computing_data_collection 'CrystalClear (Rigaku/MSC Inc., 2006)'
_computing_data_reduction CrystalClear
_computing_molecular_graphics 'CrystalStructure 4.0'
_computing_publication_material 'CrystalStructure 4.0 (Rigaku, 2010)'
_computing_structure_refinement 'SHELXL97 (Sheldrick, 2008)'
_computing_structure_solution 'Il Milione (Burla, et al., 2007)'
_diffrn_ambient_temperature 173
_diffrn_detector_area_resol_mean 7.314
_diffrn_measured_fraction_theta_full 0.961
_diffrn_measured_fraction_theta_max 0.961
_diffrn_measurement_device_type 'Rigaku Mercury70'
_diffrn_measurement_method w/
_diffrn_radiation_type 'Mo Ka/'
_diffrn_radiation_wavelength 0.71070
_diffrn_reflns_av_R_equivalents 0.0509
_diffrn_reflns_limit_h_max 14
_diffrn_reflns_limit_h_min -13
_diffrn_reflns_limit_k_max 16
_diffrn_reflns_limit_k_min -13
_diffrn_reflns_limit_l_max 19
_diffrn_reflns_limit_l_min -19
_diffrn_reflns_number 15853
_diffrn_reflns_theta_full 25.00
_diffrn_reflns_theta_max 25.00
_diffrn_standards_number 0
_exptl_absorpt_coefficient_mu 1.104
_exptl_absorpt_correction_T_max 0.876
_exptl_absorpt_correction_T_min 0.557
_exptl_absorpt_correction_type multi-scan
_exptl_absorpt_process_details 'REQAB (Rigaku, 1998)'
_exptl_crystal_colour blue
_exptl_crystal_density_diffrn 1.368
_exptl_crystal_description block
_exptl_crystal_F_000 1100.00
_exptl_crystal_size_max 0.210
_exptl_crystal_size_mid 0.190
_exptl_crystal_size_min 0.120
_refine_diff_density_max 1.220
_refine_diff_density_min -0.600
_refine_ls_extinction_method none
_refine_ls_goodness_of_fit_ref 1.037
_refine_ls_hydrogen_treatment constr
_refine_ls_number_parameters 676
_refine_ls_number_reflns 8587
_refine_ls_number_restraints 153
_refine_ls_R_factor_gt 0.0649
_refine_ls_shift/su_max 0.001
_refine_ls_structure_factor_coef Fsqd
_refine_ls_weighting_details 'w = 1/[?^2^(Fo^2^)+(0.0387P)^2^+8.1394P] where P=(Fo^2^+2Fc^2^)/3'
_refine_ls_weighting_scheme calc
_refine_ls_wR_factor_ref 0.1558
_reflns_number_gt 6876
_reflns_number_total 8588
_reflns_threshold_expression F^2^>2.0s/(F^2^)
_cod_data_source_file ic400315g_si_003.cif
_cod_data_source_block 2a
_cod_original_cell_volume 2540.8(8)
_cod_original_formula_sum 'C86.50 H136 Cu5 N16 O23.50'
_cod_database_code 4334719

loop_
_symmetry_equiv_pos_site_id
_symmetry_equiv_pos_as_xyz
1 +X,+Y,+Z
2 -X,-Y,-Z

loop_
_atom_site_label
_atom_site_type_symbol
_atom_site_fract_x
_atom_site_fract_y
_atom_site_fract_z
_atom_site_U_iso_or_equiv
_atom_site_adp_type
_atom_site_occupancy
_atom_site_symmetry_multiplicity
_atom_site_calc_flag
_atom_site_refinement_flags
Cu1 Cu 0.66698(5) 0.25140(4) 0.68426(4) 0.02797(16) Uani 1.0 2 d .
Cu2 Cu 0.49484(5) -0.25823(4) 0.48683(4) 0.02769(16) Uani 1.0 2 d .
Cu3 Cu 0.5053(13) 0.0027(12) 0.4935(8) 0.0228(11) Uani 0.5000 2 d .
O1 O 0.6012(4) 0.0741(3) 0.6257(3) 0.0377(9) Uani 1.0 2 d .
O2 O 0.5717(4) -0.0861(3) 0.5536(3) 0.0387(9) Uani 1.0 2 d .
O3 O 0.6919(4) -0.0154(3) 0.6996(3) 0.0391(9) Uani 1.0 2 d .
O4 O 0.6691(3) 0.2581(3) 0.5708(2) 0.0305(8) Uani 1.0 2 d .
O5 O 0.4907(3) -0.2658(3) 0.3685(2) 0.0309(8) Uani 1.0 2 d .
O6A O 0.8870(6) 0.3653(6) 1.0849(4) 0.0352(16) Uani 0.5000 2 d .
O7A O 1.0320(6) 0.3758(6) 1.2074(5) 0.0395(17) Uani 0.5000 2 d .
O8A O 0.8494(5) 0.3755(5) 1.2075(4) 0.0295(14) Uani 0.5000 2 d .
O9A O 1.2555(8) 0.4093(8) 1.1983(6) 0.111(3) Uani 0.7500 2 d .
O10A O 0.9392(7) 0.4608(6) 1.3888(6) 0.083(2) Uani 0.7500 2 d .
O11A O 0.6779(6) 0.4690(5) 1.1459(4) 0.0870(17) Uani 1.0 2 d .
O12A O 1.3815(9) 0.3903(8) 1.0146(7) 0.116(3) Uani 0.7500 2 d .
O13B O 0.9648(8) 0.3652(7) 1.0325(6) 0.059(3) Uani 0.5000 2 d .
O14B O 0.892(2) 0.4749(18) 1.3129(15) 0.081(6) Uani 0.2500 2 d .
O15B O 1.4072(18) 0.5120(17) 1.2943(12) 0.063(5) Uani 0.2500 2 d .
O16B O 1.258(2) 0.3703(17) 1.1158(17) 0.087(7) Uani 0.2500 2 d .
O17C O 1.033(5) 0.529(4) 1.396(4) 0.103(11) Uani 0.2500 2 d .
O18C O 1.333(3) 0.472(3) 1.3437(19) 0.102(7) Uani 0.2500 2 d .
O19C O 1.256(4) 0.373(6) 1.036(5) 0.078(8) Uani 0.2500 2 d .
N1 N 0.6528(4) 0.2693(4) 0.8016(3) 0.0352(10) Uani 1.0 2 d .
N2 N 0.6296(4) 0.2435(3) 0.9194(3) 0.0334(10) Uani 1.0 2 d .
N3 N 0.4571(4) -0.2860(3) 0.5871(3) 0.0314(9) Uani 1.0 2 d .
N4 N 0.4502(4) -0.2830(3) 0.7172(3) 0.0349(10) Uani 1.0 2 d .
N5 N 0.8424(4) 0.2766(3) 0.7378(3) 0.0318(9) Uani 1.0 2 d .
N6 N 1.0137(4) 0.2555(4) 0.8042(3) 0.0397(11) Uani 1.0 2 d .
N7 N 0.6507(4) -0.2882(3) 0.5181(3) 0.0323(9) Uani 1.0 2 d .
N8 N 0.8407(4) -0.2734(4) 0.5861(3) 0.0398(11) Uani 1.0 2 d .
C1 C 0.6373(5) 0.2006(4) 0.8390(3) 0.0330(11) Uani 1.0 2 d .
C2 C 0.6415(6) 0.3448(5) 0.9350(4) 0.0485(15) Uani 1.0 2 d .
C3 C 0.6567(6) 0.3599(4) 0.8621(4) 0.0469(15) Uani 1.0 2 d .
C4 C 0.6056(6) 0.1920(4) 0.9801(4) 0.0393(13) Uani 1.0 2 d .
C5 C 0.5739(5) 0.0774(4) 0.9381(3) 0.0321(11) Uani 1.0 2 d .
C6 C 0.4599(5) 0.0227(4) 0.8713(4) 0.0354(12) Uani 1.0 2 d .
C7 C 0.4284(5) -0.0841(5) 0.8322(3) 0.0358(12) Uani 1.0 2 d .
C8 C 0.5120(5) -0.1349(4) 0.8589(3) 0.0340(11) Uani 1.0 2 d .
C9 C 0.6265(5) -0.0801(4) 0.9251(4) 0.0348(12) Uani 1.0 2 d .
C10 C 0.6572(5) 0.0267(4) 0.9653(3) 0.0334(11) Uani 1.0 2 d .
C11 C 0.3711(5) 0.0772(5) 0.8394(4) 0.0457(14) Uani 1.0 2 d .
C12 C 0.3053(5) -0.1441(5) 0.7610(4) 0.0475(14) Uani 1.0 2 d .
C13 C 0.7156(6) -0.1356(5) 0.9545(5) 0.0530(16) Uani 1.0 2 d .
C14 C 0.7803(5) 0.0878(5) 1.0378(4) 0.0471(14) Uani 1.0 2 d .
C15 C 0.4769(6) -0.2500(5) 0.8147(4) 0.0438(14) Uani 1.0 2 d .
C16 C 0.5089(5) -0.2380(4) 0.6750(4) 0.0355(12) Uani 1.0 2 d .
C17 C 0.3563(6) -0.3653(4) 0.6527(4) 0.0427(13) Uani 1.0 2 d .
C18 C 0.3621(5) -0.3659(4) 0.5723(4) 0.0401(13) Uani 1.0 2 d .
C19 C 0.8966(5) 0.2084(4) 0.7559(4) 0.0392(13) Uani 1.0 2 d .
C20 C 1.0358(6) 0.3587(5) 0.8176(5) 0.0479(15) Uani 1.0 2 d .
C21 C 0.9296(5) 0.3701(5) 0.7760(4) 0.0433(13) Uani 1.0 2 d .
C22 C 1.1035(6) 0.2059(5) 0.8394(5) 0.0564(18) Uani 1.0 2 d .
C23 C 1.0614(5) 0.0926(4) 0.7879(4) 0.0401(13) Uani 1.0 2 d .
C24 C 1.0009(5) 0.0276(5) 0.8192(4) 0.0383(12) Uani 1.0 2 d .
C25 C 0.9686(5) -0.0783(4) 0.7749(4) 0.0369(12) Uani 1.0 2 d .
C26 C 0.9966(5) -0.1183(5) 0.6996(4) 0.0394(13) Uani 1.0 2 d .
C27 C 1.0492(5) -0.0534(5) 0.6637(4) 0.0428(13) Uani 1.0 2 d .
C28 C 1.0817(5) 0.0529(5) 0.7081(4) 0.0439(14) Uani 1.0 2 d .
C29 C 0.9594(6) 0.0680(6) 0.8964(4) 0.0543(16) Uani 1.0 2 d .
C30 C 0.8999(6) -0.1466(6) 0.8092(5) 0.0563(17) Uani 1.0 2 d .
C31 C 1.0683(7) -0.0974(7) 0.5765(5) 0.071(2) Uani 1.0 2 d .
C32 C 1.1379(6) 0.1254(7) 0.6703(6) 0.070(2) Uani 1.0 2 d .
C33 C 0.9638(5) -0.2322(5) 0.6534(5) 0.0506(15) Uani 1.0 2 d .
C34 C 0.7527(5) -0.2279(4) 0.5845(4) 0.0367(12) Uani 1.0 2 d .
C35 C 0.7926(6) -0.3666(5) 0.5164(4) 0.0493(15) Uani 1.0 2 d .
C36 C 0.6771(5) -0.3751(4) 0.4750(4) 0.0441(14) Uani 1.0 2 d .
C37 C 0.6278(5) -0.0102(4) 0.6326(4) 0.0315(11) Uani 1.0 2 d .
C38 C 0.7349(5) 0.2068(5) 0.5249(4) 0.0410(13) Uani 1.0 2 d .
C39 C 0.5924(5) -0.2190(5) 0.3541(4) 0.0418(13) Uani 1.0 2 d .
C40A C 0.9243(6) 0.3710(7) 1.1672(4) 0.031(2) Uani 0.5000 2 d .
C41A C 1.3318(13) 0.4580(12) 1.2901(7) 0.096(4) Uani 0.7500 2 d .
C42A C 1.0241(18) 0.5568(10) 1.4137(17) 0.081(5) Uani 0.7500 2 d .
C43A C 0.6744(9) 0.5496(7) 1.2181(6) 0.087(3) Uani 1.0 2 d .
C44A C 1.2658(18) 0.379(4) 1.021(3) 0.108(9) Uani 0.7500 2 d .
C45B C 1.0247(19) 0.3138(16) 1.0820(14) 0.112(7) Uani 0.5000 2 d .
H1 H 0.6323 0.1304 0.8125 0.0395 Uiso 1.0 2 calc R
H2 H 0.6396 0.3946 0.9864 0.0582 Uiso 1.0 2 calc R
H3 H 0.6682 0.4236 0.8543 0.0562 Uiso 1.0 2 calc R
H4A H 0.5385 0.2105 0.9970 0.0472 Uiso 1.0 2 calc R
H4B H 0.6777 0.2174 1.0357 0.0472 Uiso 1.0 2 calc R
H11A H 0.2924 0.0443 0.8388 0.0548 Uiso 1.0 2 calc R
H11B H 0.3642 0.0733 0.7786 0.0548 Uiso 1.0 2 calc R
H11C H 0.3993 0.1492 0.8800 0.0548 Uiso 1.0 2 calc R
H12A H 0.2502 -0.1022 0.7652 0.0570 Uiso 1.0 2 calc R
H12B H 0.2747 -0.2070 0.7703 0.0570 Uiso 1.0 2 calc R
H12C H 0.3111 -0.1620 0.7015 0.0570 Uiso 1.0 2 calc R
H13A H 0.7503 -0.1575 0.9085 0.0636 Uiso 1.0 2 calc R
H13B H 0.6744 -0.1959 0.9627 0.0636 Uiso 1.0 2 calc R
H13C H 0.7797 -0.0895 1.0113 0.0636 Uiso 1.0 2 calc R
H14A H 0.8393 0.0517 1.0278 0.0565 Uiso 1.0 2 calc R
H14B H 0.7764 0.0951 1.0969 0.0565 Uiso 1.0 2 calc R
H14C H 0.8046 0.1559 1.0353 0.0565 Uiso 1.0 2 calc R
H15A H 0.5433 -0.2750 0.8421 0.0526 Uiso 1.0 2 calc R
H15B H 0.4052 -0.2809 0.8254 0.0526 Uiso 1.0 2 calc R
H16 H 0.5782 -0.1798 0.7044 0.0426 Uiso 1.0 2 calc R
H17 H 0.2993 -0.4119 0.6622 0.0513 Uiso 1.0 2 calc R
H18 H 0.3086 -0.4142 0.5150 0.0481 Uiso 1.0 2 calc R
H19 H 0.8582 0.1372 0.7373 0.0471 Uiso 1.0 2 calc R
H20 H 1.1108 0.4107 0.8496 0.0574 Uiso 1.0 2 calc R
H21 H 0.9167 0.4329 0.7734 0.0520 Uiso 1.0 2 calc R
H22A H 1.1174 0.2194 0.9035 0.0677 Uiso 1.0 2 calc R
H22B H 1.1808 0.2358 0.8349 0.0677 Uiso 1.0 2 calc R
H29A H 0.9810 0.1430 0.9175 0.0651 Uiso 1.0 2 calc R
H29B H 0.9983 0.0475 0.9456 0.0651 Uiso 1.0 2 calc R
H29C H 0.8719 0.0396 0.8761 0.0651 Uiso 1.0 2 calc R
H30A H 0.8253 -0.1296 0.8088 0.0676 Uiso 1.0 2 calc R
H30B H 0.9492 -0.1359 0.8707 0.0676 Uiso 1.0 2 calc R
H30C H 0.8808 -0.2185 0.7705 0.0676 Uiso 1.0 2 calc R
H31A H 1.1545 -0.0778 0.5873 0.0850 Uiso 1.0 2 calc R
H31B H 1.0265 -0.0706 0.5330 0.0850 Uiso 1.0 2 calc R
H31C H 1.0365 -0.1724 0.5526 0.0850 Uiso 1.0 2 calc R
H32A H 1.0813 0.1148 0.6111 0.0837 Uiso 1.0 2 calc R
H32B H 1.2120 0.1116 0.6646 0.0837 Uiso 1.0 2 calc R
H32C H 1.1567 0.1965 0.7109 0.0837 Uiso 1.0 2 calc R
H33A H 1.0211 -0.2491 0.6236 0.0607 Uiso 1.0 2 calc R
H33B H 0.9699 -0.2648 0.6984 0.0607 Uiso 1.0 2 calc R
H34 H 0.7624 -0.1618 0.6252 0.0441 Uiso 1.0 2 calc R
H35 H 0.8333 -0.4157 0.5004 0.0592 Uiso 1.0 2 calc R
H36 H 0.6218 -0.4322 0.4238 0.0529 Uiso 1.0 2 calc R
H38A H 0.6851 0.1364 0.4863 0.0492 Uiso 1.0 2 calc R
H38B H 0.8076 0.2055 0.5685 0.0492 Uiso 1.0 2 calc R
H38C H 0.7573 0.2430 0.4879 0.0492 Uiso 1.0 2 calc R
H39A H 0.6186 -0.1450 0.3885 0.0501 Uiso 1.0 2 calc R
H39B H 0.5716 -0.2315 0.2900 0.0501 Uiso 1.0 2 calc R
H39C H 0.6576 -0.2480 0.3738 0.0501 Uiso 1.0 2 calc R

loop_
_atom_site_aniso_label
_atom_site_aniso_U_11
_atom_site_aniso_U_22
_atom_site_aniso_U_33
_atom_site_aniso_U_12
_atom_site_aniso_U_13
_atom_site_aniso_U_23
Cu1 0.0327(4) 0.0295(3) 0.0217(3) 0.0094(3) 0.0090(3) 0.0102(3)
Cu2 0.0323(4) 0.0286(3) 0.0224(3) 0.0101(3) 0.0089(3) 0.0101(3)
Cu3 0.033(2) 0.0232(13) 0.017(3) 0.0050(13) 0.0136(14) 0.0127(16)
O1 0.047(3) 0.0256(18) 0.0311(18) 0.0083(16) 0.0054(16) 0.0080(15)
O2 0.048(3) 0.0260(18) 0.0301(18) 0.0103(16) 0.0025(16) 0.0059(15)
O3 0.041(2) 0.035(2) 0.0323(19) 0.0075(16) 0.0029(16) 0.0129(16)
O4 0.0330(18) 0.042(2) 0.0242(16) 0.0185(15) 0.0139(14) 0.0147(15)
O5 0.0250(17) 0.043(2) 0.0283(17) 0.0115(15) 0.0110(14) 0.0155(15)
O6A 0.033(3) 0.036(3) 0.033(3) 0.0080(17) 0.0113(17) 0.0119(17)
O7A 0.040(3) 0.035(3) 0.042(3) 0.0137(17) 0.0042(17) 0.0204(18)
O8A 0.036(3) 0.027(2) 0.031(2) 0.0080(16) 0.0158(17) 0.0145(16)
O9A 0.080(6) 0.152(9) 0.082(6) -0.001(6) 0.012(5) 0.055(6)
O10A 0.079(5) 0.080(5) 0.082(5) -0.003(4) 0.038(4) 0.025(4)
O11A 0.094(4) 0.090(4) 0.055(3) 0.022(4) 0.027(3) -0.000(3)
O12A 0.102(7) 0.102(7) 0.109(7) 0.003(5) 0.010(6) 0.033(6)
O13B 0.062(6) 0.059(6) 0.057(6) 0.021(5) 0.027(5) 0.014(5)
O14B 0.087(13) 0.084(13) 0.066(12) 0.013(11) 0.035(11) 0.020(11)
O15B 0.064(11) 0.084(12) 0.050(9) 0.012(9) 0.038(9) 0.027(9)
O16B 0.088(12) 0.066(11) 0.074(12) 0.016(10) 0.020(11) -0.006(10)
O17C 0.108(16) 0.096(16) 0.082(17) 0.009(15) 0.012(14) 0.033(14)
O18C 0.104(13) 0.121(15) 0.071(12) -0.016(12) 0.045(12) 0.038(13)
O19C 0.067(11) 0.080(12) 0.085(13) 0.018(10) 0.037(10) 0.020(11)
N1 0.042(3) 0.036(3) 0.026(2) 0.0123(19) 0.0106(19) 0.0107(18)
N2 0.046(3) 0.034(3) 0.022(2) 0.0123(19) 0.0128(18) 0.0127(18)
N3 0.038(3) 0.032(3) 0.026(2) 0.0134(18) 0.0107(18) 0.0113(18)
N4 0.050(3) 0.032(3) 0.023(2) 0.0090(19) 0.0160(19) 0.0113(18)
N5 0.028(2) 0.031(3) 0.029(2) 0.0072(17) 0.0040(17) 0.0091(18)
N6 0.029(3) 0.033(3) 0.045(3) 0.0087(18) -0.001(2) 0.013(2)
N7 0.032(3) 0.033(3) 0.031(3) 0.0140(18) 0.0048(18) 0.0135(18)
N8 0.029(3) 0.039(3) 0.046(3) 0.0151(19) 0.007(2) 0.011(2)
C1 0.041(3) 0.034(3) 0.024(3) 0.011(3) 0.010(2) 0.012(2)
C2 0.079(5) 0.037(3) 0.031(3) 0.019(3) 0.023(3) 0.009(3)
C3 0.079(5) 0.029(3) 0.033(3) 0.019(3) 0.020(3) 0.011(3)
C4 0.052(4) 0.042(3) 0.026(3) 0.013(3) 0.017(3) 0.015(3)
C5 0.040(3) 0.036(3) 0.023(3) 0.013(3) 0.014(3) 0.012(2)
C6 0.038(3) 0.047(3) 0.029(3) 0.018(3) 0.017(3) 0.017(3)
C7 0.035(3) 0.048(3) 0.023(3) 0.008(3) 0.012(2) 0.013(3)
C8 0.043(3) 0.040(3) 0.023(3) 0.012(3) 0.016(3) 0.014(3)
C9 0.040(3) 0.045(3) 0.027(3) 0.013(3) 0.017(3) 0.019(3)
C10 0.032(3) 0.047(3) 0.022(3) 0.009(3) 0.011(2) 0.016(3)
C11 0.041(3) 0.056(4) 0.040(3) 0.021(3) 0.013(3) 0.016(3)
C12 0.040(4) 0.059(4) 0.037(3) 0.010(3) 0.013(3) 0.012(3)
C13 0.055(4) 0.055(4) 0.056(4) 0.026(3) 0.015(3) 0.029(4)
C14 0.039(3) 0.050(4) 0.044(4) 0.008(3) 0.006(3) 0.018(3)
C15 0.062(4) 0.042(4) 0.025(3) 0.009(3) 0.017(3) 0.013(3)
C16 0.043(3) 0.038(3) 0.026(3) 0.011(3) 0.011(3) 0.015(3)
C17 0.053(4) 0.033(3) 0.038(3) 0.001(3) 0.018(3) 0.013(3)
C18 0.050(4) 0.034(3) 0.029(3) 0.004(3) 0.012(3) 0.011(3)
C19 0.033(3) 0.033(3) 0.044(3) 0.006(3) 0.004(3) 0.016(3)
C20 0.039(4) 0.034(3) 0.057(4) 0.002(3) 0.007(3) 0.014(3)
C21 0.047(4) 0.036(3) 0.050(4) 0.013(3) 0.015(3) 0.022(3)
C22 0.040(4) 0.043(4) 0.068(5) 0.015(3) -0.008(3) 0.020(3)
C23 0.029(3) 0.037(3) 0.048(4) 0.012(3) 0.002(3) 0.017(3)
C24 0.034(3) 0.050(4) 0.029(3) 0.018(3) 0.006(3) 0.014(3)
C25 0.027(3) 0.044(3) 0.040(3) 0.011(3) 0.007(3) 0.022(3)
C26 0.029(3) 0.044(3) 0.038(3) 0.013(3) 0.003(3) 0.013(3)
C27 0.035(3) 0.058(4) 0.039(3) 0.019(3) 0.012(3) 0.021(3)
C28 0.027(3) 0.058(4) 0.052(4) 0.013(3) 0.009(3) 0.033(3)
C29 0.058(4) 0.067(5) 0.040(4) 0.029(4) 0.017(3) 0.018(3)
C30 0.048(4) 0.069(5) 0.055(4) 0.006(3) 0.015(3) 0.036(4)
C31 0.062(5) 0.110(7) 0.049(4) 0.037(5) 0.027(4) 0.026(4)
C32 0.052(4) 0.090(6) 0.090(6) 0.018(4) 0.032(4) 0.061(5)
C33 0.036(3) 0.047(4) 0.053(4) 0.016(3) 0.004(3) 0.007(3)
C34 0.033(3) 0.036(3) 0.036(3) 0.011(3) 0.008(3) 0.010(3)
C35 0.048(4) 0.032(3) 0.054(4) 0.016(3) 0.008(3) 0.004(3)
C36 0.045(4) 0.030(3) 0.046(4) 0.017(3) 0.010(3) 0.002(3)
C37 0.037(3) 0.020(3) 0.041(3) 0.009(2) 0.020(3) 0.011(2)
C38 0.046(4) 0.049(4) 0.038(3) 0.024(3) 0.022(3) 0.017(3)
C39 0.039(3) 0.054(4) 0.039(3) 0.011(3) 0.018(3) 0.023(3)
C40A 0.032(3) 0.030(3) 0.032(3) 0.0091(12) 0.0109(12) 0.0117(12)
C41A 0.079(8) 0.124(10) 0.065(7) 0.003(7) 0.003(7) 0.046(8)
C42A 0.068(7) 0.086(10) 0.091(11) 0.012(7) 0.043(7) 0.027(8)
C43A 0.109(7) 0.084(6) 0.067(5) 0.024(5) 0.048(5) 0.017(5)
C44A 0.072(9) 0.094(11) 0.101(14) 0.029(8) 0.002(8) -0.017(11)
C45B 0.100(13) 0.114(14) 0.114(14) 0.045(11) 0.035(12) 0.029(12)

loop_
_atom_type_symbol
_atom_type_description
_atom_type_scat_dispersion_real
_atom_type_scat_dispersion_imag
_atom_type_scat_source
C C 0.0033 0.0016
;
International Tables for Crystallography
(1992, Vol. C, Tables 4.2.6.8 and 6.1.1.4)
;
H H 0.0000 0.0000
;
International Tables for Crystallography
(1992, Vol. C, Table 6.1.1.4)
;
N N 0.0061 0.0033
;
International Tables for Crystallography
(1992, Vol. C, Tables 4.2.6.8 and 6.1.1.4)
;
O O 0.0106 0.0060
;
International Tables for Crystallography
(1992, Vol. C, Tables 4.2.6.8 and 6.1.1.4)
;
Cu Cu 0.3201 1.2651
;
International Tables for Crystallography
(1992, Vol. C, Tables 4.2.6.8 and 6.1.1.4)
;

loop_
_geom_angle_atom_site_label_1
_geom_angle_atom_site_label_2
_geom_angle_atom_site_label_3
_geom_angle
_geom_angle_publ_flag
_geom_angle_site_symmetry_1
_geom_angle_site_symmetry_3
O4 Cu1 O5 77.96(16) yes . 2_656
O4 Cu1 N1 168.28(19) yes . .
O4 Cu1 N5 94.83(18) yes . .
O5 Cu1 N1 94.11(18) yes 2_656 .
O5 Cu1 N5 163.56(18) yes 2_656 .
N1 Cu1 N5 90.53(19) yes . .
O2 Cu2 O4 95.60(15) yes . 2_656
O2 Cu2 O5 96.01(15) yes . .
O2 Cu2 N3 98.28(16) yes . .
O2 Cu2 N7 96.09(15) yes . .
O4 Cu2 O5 77.79(16) yes 2_656 .
O4 Cu2 N3 92.06(18) yes 2_656 .
O4 Cu2 N7 165.85(15) yes 2_656 .
O5 Cu2 N3 163.21(13) yes . .
O5 Cu2 N7 93.05(18) yes . .
N3 Cu2 N7 94.1(2) yes . .
O1 Cu3 O1 171.8(10) yes . 2_656
O1 Cu3 O2 65.2(5) yes . .
O1 Cu3 O2 111.8(8) yes . 2_656
O1 Cu3 C37 146.5(9) yes . 2_656
O1 Cu3 O2 111.7(8) yes 2_656 .
O1 Cu3 O2 70.1(5) yes 2_656 2_656
O1 Cu3 C37 35.3(3) yes 2_656 2_656
O2 Cu3 O2 171.8(10) yes . 2_656
O2 Cu3 C37 146.7(7) yes . 2_656
O2 Cu3 C37 34.9(3) yes 2_656 2_656
Cu3 O1 Cu3 8.2(7) yes . 2_656
Cu3 O1 C37 92.5(6) yes . .
Cu3 O1 C37 89.9(6) yes 2_656 .
Cu2 O2 Cu3 119.9(4) yes . .
Cu2 O2 Cu3 119.8(4) yes . 2_656
Cu2 O2 C37 143.1(4) yes . .
Cu3 O2 Cu3 8.2(7) yes . 2_656
Cu3 O2 C37 93.9(5) yes . .
Cu3 O2 C37 91.4(5) yes 2_656 .
Cu1 O4 Cu2 101.77(19) yes . 2_656
Cu1 O4 C38 122.0(4) yes . .
Cu2 O4 C38 124.1(3) yes 2_656 .
Cu1 O5 Cu2 101.94(18) yes 2_656 .
Cu1 O5 C39 122.1(4) yes 2_656 .
Cu2 O5 C39 122.2(3) yes . .
Cu1 N1 C1 129.3(4) yes . .
Cu1 N1 C3 125.0(5) yes . .
C1 N1 C3 105.7(5) yes . .
C1 N2 C2 107.7(6) yes . .
C1 N2 C4 127.7(5) yes . .
C2 N2 C4 124.5(5) yes . .
Cu2 N3 C16 131.4(4) yes . .
Cu2 N3 C18 122.0(4) yes . .
C16 N3 C18 106.5(5) yes . .
C15 N4 C16 127.3(4) yes . .
C15 N4 C17 124.9(6) yes . .
C16 N4 C17 107.8(5) yes . .
Cu1 N5 C19 125.8(4) yes . .
Cu1 N5 C21 126.7(4) yes . .
C19 N5 C21 106.8(5) yes . .
C19 N6 C20 108.3(5) yes . .
C19 N6 C22 125.7(5) yes . .
C20 N6 C22 125.9(4) yes . .
Cu2 N7 C34 126.9(4) yes . .
Cu2 N7 C36 127.5(3) yes . .
C34 N7 C36 105.5(5) yes . .
C33 N8 C34 126.1(5) yes . .
C33 N8 C35 126.6(6) yes . .
C34 N8 C35 107.2(4) yes . .
N1 C1 N2 110.8(5) yes . .
N2 C2 C3 106.0(6) yes . .
N1 C3 C2 109.7(6) yes . .
N2 C4 C5 112.6(5) yes . .
C4 C5 C6 118.8(6) yes . .
C4 C5 C10 120.2(4) yes . .
C6 C5 C10 121.1(5) yes . .
C5 C6 C7 119.5(6) yes . .
C5 C6 C11 121.3(5) yes . .
C7 C6 C11 119.1(4) yes . .
C6 C7 C8 119.5(4) yes . .
C6 C7 C12 120.1(6) yes . .
C8 C7 C12 120.4(5) yes . .
C7 C8 C9 120.9(5) yes . .
C7 C8 C15 118.6(4) yes . .
C9 C8 C15 120.5(6) yes . .
C8 C9 C10 119.6(6) yes . .
C8 C9 C13 120.6(5) yes . .
C10 C9 C13 119.8(4) yes . .
C5 C10 C9 119.4(4) yes . .
C5 C10 C14 120.1(5) yes . .
C9 C10 C14 120.5(6) yes . .
N4 C15 C8 111.5(5) yes . .
N3 C16 N4 110.7(4) yes . .
N4 C17 C18 105.6(6) yes . .
N3 C18 C17 109.4(4) yes . .
N5 C19 N6 109.6(5) yes . .
N6 C20 C21 105.9(5) yes . .
N5 C21 C20 109.4(6) yes . .
N6 C22 C23 111.0(5) yes . .
C22 C23 C24 119.7(6) yes . .
C22 C23 C28 119.8(7) yes . .
C24 C23 C28 120.5(5) yes . .
C23 C24 C25 119.9(6) yes . .
C23 C24 C29 122.0(6) yes . .
C25 C24 C29 117.9(6) yes . .
C24 C25 C26 119.7(6) yes . .
C24 C25 C30 118.4(6) yes . .
C26 C25 C30 121.8(5) yes . .
C25 C26 C27 120.6(6) yes . .
C25 C26 C33 119.4(6) yes . .
C27 C26 C33 119.9(6) yes . .
C26 C27 C28 119.6(6) yes . .
C26 C27 C31 120.5(6) yes . .
C28 C27 C31 119.9(7) yes . .
C23 C28 C27 119.3(7) yes . .
C23 C28 C32 119.9(6) yes . .
C27 C28 C32 120.8(7) yes . .
N8 C33 C26 111.0(6) yes . .
N7 C34 N8 110.7(5) yes . .
N8 C35 C36 106.9(6) yes . .
N7 C36 C35 109.6(4) yes . .
Cu3 C37 O1 54.8(5) yes 2_656 .
Cu3 C37 O2 53.7(5) yes 2_656 .
Cu3 C37 O3 176.5(7) yes 2_656 .
O1 C37 O2 108.3(5) yes . .
O1 C37 O3 125.2(4) yes . .
O2 C37 O3 126.4(5) yes . .
O6A C40A O7A 121.4(8) yes . .
O6A C40A O8A 117.4(7) yes . .
O7A C40A O8A 121.1(7) yes . .
N1 C1 H1 124.609 no . .
N2 C1 H1 124.603 no . .
N2 C2 H2 126.987 no . .
C3 C2 H2 126.977 no . .
N1 C3 H3 125.131 no . .
C2 C3 H3 125.128 no . .
N2 C4 H4A 109.081 no . .
N2 C4 H4B 109.076 no . .
C5 C4 H4A 109.072 no . .
C5 C4 H4B 109.076 no . .
H4A C4 H4B 107.827 no . .
C6 C11 H11A 109.460 no . .
C6 C11 H11B 109.469 no . .
C6 C11 H11C 109.463 no . .
H11A C11 H11B 109.481 no . .
H11A C11 H11C 109.474 no . .
H11B C11 H11C 109.480 no . .
C7 C12 H12A 109.477 no . .
C7 C12 H12B 109.472 no . .
C7 C12 H12C 109.474 no . .
H12A C12 H12B 109.470 no . .
H12A C12 H12C 109.464 no . .
H12B C12 H12C 109.471 no . .
C9 C13 H13A 109.469 no . .
C9 C13 H13B 109.477 no . .
C9 C13 H13C 109.472 no . .
H13A C13 H13B 109.469 no . .
H13A C13 H13C 109.461 no . .
H13B C13 H13C 109.480 no . .
C10 C14 H14A 109.474 no . .
C10 C14 H14B 109.466 no . .
C10 C14 H14C 109.468 no . .
H14A C14 H14B 109.476 no . .
H14A C14 H14C 109.472 no . .
H14B C14 H14C 109.472 no . .
N4 C15 H15A 109.337 no . .
N4 C15 H15B 109.334 no . .
C8 C15 H15A 109.327 no . .
C8 C15 H15B 109.326 no . .
H15A C15 H15B 107.977 no . .
N3 C16 H16 124.673 no . .
N4 C16 H16 124.677 no . .
N4 C17 H17 127.182 no . .
C18 C17 H17 127.182 no . .
N3 C18 H18 125.299 no . .
C17 C18 H18 125.305 no . .
N5 C19 H19 125.196 no . .
N6 C19 H19 125.204 no . .
N6 C20 H20 127.039 no . .
C21 C20 H20 127.044 no . .
N5 C21 H21 125.306 no . .
C20 C21 H21 125.303 no . .
N6 C22 H22A 109.445 no . .
N6 C22 H22B 109.430 no . .
C23 C22 H22A 109.431 no . .
C23 C22 H22B 109.434 no . .
H22A C22 H22B 108.032 no . .
C24 C29 H29A 109.471 no . .
C24 C29 H29B 109.468 no . .
C24 C29 H29C 109.473 no . .
H29A C29 H29B 109.475 no . .
H29A C29 H29C 109.473 no . .
H29B C29 H29C 109.467 no . .
C25 C30 H30A 109.472 no . .
C25 C30 H30B 109.468 no . .
C25 C30 H30C 109.473 no . .
H30A C30 H30B 109.471 no . .
H30A C30 H30C 109.474 no . .
H30B C30 H30C 109.469 no . .
C27 C31 H31A 109.470 no . .
C27 C31 H31B 109.460 no . .
C27 C31 H31C 109.467 no . .
H31A C31 H31B 109.472 no . .
H31A C31 H31C 109.488 no . .
H31B C31 H31C 109.470 no . .
C28 C32 H32A 109.470 no . .
C28 C32 H32B 109.468 no . .
C28 C32 H32C 109.466 no . .
H32A C32 H32B 109.475 no . .
H32A C32 H32C 109.475 no . .
H32B C32 H32C 109.473 no . .
N8 C33 H33A 109.431 no . .
N8 C33 H33B 109.426 no . .
C26 C33 H33A 109.435 no . .
C26 C33 H33B 109.438 no . .
H33A C33 H33B 108.024 no . .
N7 C34 H34 124.633 no . .
N8 C34 H34 124.628 no . .
N8 C35 H35 126.557 no . .
C36 C35 H35 126.553 no . .
N7 C36 H36 125.208 no . .
C35 C36 H36 125.206 no . .
O4 C38 H38A 109.460 no . .
O4 C38 H38B 109.466 no . .
O4 C38 H38C 109.466 no . .
H38A C38 H38B 109.477 no . .
H38A C38 H38C 109.484 no . .
H38B C38 H38C 109.474 no . .
O5 C39 H39A 109.468 no . .
O5 C39 H39B 109.467 no . .
O5 C39 H39C 109.464 no . .
H39A C39 H39B 109.481 no . .
H39A C39 H39C 109.478 no . .
H39B C39 H39C 109.470 no . .

loop_
_geom_bond_atom_site_label_1
_geom_bond_atom_site_label_2
_geom_bond_distance
_geom_bond_publ_flag
_geom_bond_site_symmetry_2
Cu1 O4 1.937(4) yes .
Cu1 O5 1.944(4) yes 2_656
Cu1 N1 1.967(5) yes .
Cu1 N5 1.976(4) yes .
Cu2 O2 2.256(4) yes .
Cu2 O4 1.950(4) yes 2_656
Cu2 O5 1.938(4) yes .
Cu2 N3 1.989(5) yes .
Cu2 N7 1.976(5) yes .
Cu3 O1 2.009(11) yes .
Cu3 O1 1.887(11) yes 2_656
Cu3 O2 1.986(18) yes .
Cu3 O2 1.861(18) yes 2_656
Cu3 C37 2.309(15) yes 2_656
O1 C37 1.333(7) yes .
O2 C37 1.322(5) yes .
O3 C37 1.200(7) yes .
O4 C38 1.415(8) yes .
O5 C39 1.411(8) yes .
O6A C40A 1.294(10) yes .
O7A C40A 1.268(9) yes .
O8A C40A 1.279(11) yes .
O9A C41A 1.421(12) yes .
O10A C42A 1.417(18) yes .
O11A C43A 1.417(11) yes .
O12A C44A 1.42(3) yes .
O13B C45B 1.40(3) yes .
O14B O17C 1.72(5) yes .
O15B O18C 1.53(5) yes .
O16B O19C 1.34(9) yes .
N1 C1 1.325(8) yes .
N1 C3 1.369(7) yes .
N2 C1 1.342(7) yes .
N2 C2 1.364(8) yes .
N2 C4 1.481(9) yes .
N3 C16 1.320(6) yes .
N3 C18 1.370(7) yes .
N4 C15 1.475(7) yes .
N4 C16 1.346(9) yes .
N4 C17 1.376(6) yes .
N5 C19 1.332(8) yes .
N5 C21 1.378(7) yes .
N6 C19 1.339(6) yes .
N6 C20 1.385(8) yes .
N6 C22 1.486(9) yes .
N7 C34 1.327(6) yes .
N7 C36 1.384(8) yes .
N8 C33 1.472(7) yes .
N8 C34 1.347(8) yes .
N8 C35 1.370(7) yes .
C2 C3 1.356(10) yes .
C4 C5 1.502(8) yes .
C5 C6 1.405(6) yes .
C5 C10 1.398(9) yes .
C6 C7 1.397(8) yes .
C6 C11 1.511(10) yes .
C7 C8 1.401(9) yes .
C7 C12 1.514(7) yes .
C8 C9 1.406(6) yes .
C8 C15 1.507(8) yes .
C9 C10 1.399(8) yes .
C9 C13 1.513(10) yes .
C10 C14 1.523(6) yes .
C17 C18 1.366(10) yes .
C20 C21 1.345(9) yes .
C22 C23 1.495(8) yes .
C23 C24 1.391(10) yes .
C23 C28 1.399(10) yes .
C24 C25 1.393(8) yes .
C24 C29 1.517(10) yes .
C25 C26 1.386(9) yes .
C25 C30 1.511(11) yes .
C26 C27 1.400(10) yes .
C26 C33 1.498(8) yes .
C27 C28 1.398(9) yes .
C27 C31 1.513(11) yes .
C28 C32 1.522(13) yes .
C35 C36 1.339(9) yes .
C1 H1 0.950 no .
C2 H2 0.950 no .
C3 H3 0.950 no .
C4 H4A 0.990 no .
C4 H4B 0.990 no .
C11 H11A 0.980 no .
C11 H11B 0.980 no .
C11 H11C 0.980 no .
C12 H12A 0.980 no .
C12 H12B 0.980 no .
C12 H12C 0.980 no .
C13 H13A 0.980 no .
C13 H13B 0.980 no .
C13 H13C 0.980 no .
C14 H14A 0.980 no .
C14 H14B 0.980 no .
C14 H14C 0.980 no .
C15 H15A 0.990 no .
C15 H15B 0.990 no .
C16 H16 0.950 no .
C17 H17 0.950 no .
C18 H18 0.950 no .
C19 H19 0.950 no .
C20 H20 0.950 no .
C21 H21 0.950 no .
C22 H22A 0.990 no .
C22 H22B 0.990 no .
C29 H29A 0.980 no .
C29 H29B 0.980 no .
C29 H29C 0.980 no .
C30 H30A 0.980 no .
C30 H30B 0.980 no .
C30 H30C 0.980 no .
C31 H31A 0.980 no .
C31 H31B 0.980 no .
C31 H31C 0.980 no .
C32 H32A 0.980 no .
C32 H32B 0.980 no .
C32 H32C 0.980 no .
C33 H33A 0.990 no .
C33 H33B 0.990 no .
C34 H34 0.950 no .
C35 H35 0.950 no .
C36 H36 0.950 no .
C38 H38A 0.980 no .
C38 H38B 0.980 no .
C38 H38C 0.980 no .
C39 H39A 0.980 no .
C39 H39B 0.980 no .
C39 H39C 0.980 no .

loop_
_geom_contact_atom_site_label_1
_geom_contact_atom_site_label_2
_geom_contact_distance
_geom_contact_publ_flag
_geom_contact_site_symmetry_2
Cu1 O1 2.311(4) no .
Cu1 C37 3.484(5) no .
Cu3 O4 3.462(15) no .
Cu3 O4 3.595(16) no 2_656
Cu3 C38 3.435(17) no .
O1 O4 3.082(6) no .
O1 O5 3.129(6) no 2_656
O1 N1 3.204(5) no .
O1 N5 3.311(5) no .
O1 C1 3.346(6) no .
O1 C19 3.435(6) no .
O1 C38 3.378(9) no .
O1 C39 3.431(8) no 2_656
O2 C16 3.510(8) no .
O2 C34 3.291(8) no .
O2 C38 3.471(7) no 2_656
O2 C39 3.423(8) no .
O3 C1 3.575(7) no .
O3 C16 3.363(7) no .
O3 C19 3.350(7) no .
O3 C24 3.548(7) no .
O3 C29 3.598(7) no .
O3 C34 3.413(7) no .
O4 C18 3.185(8) no 2_656
O5 C3 3.463(6) no 2_656
O5 C36 3.376(8) no .
N1 C19 3.461(8) no .
N1 C39 3.137(7) no 2_656
N2 C6 3.160(7) no .
N2 C10 3.455(8) no .
N2 C11 3.200(7) no .
N3 C34 3.549(8) no .
N3 C38 3.157(8) no 2_656
N4 C7 3.028(7) no .
N4 C9 3.542(6) no .
N4 C12 2.956(9) no .
N5 C1 3.574(8) no .
N5 C38 3.186(7) no .
N6 C24 3.318(9) no .
N6 C28 3.245(8) no .
N6 C29 3.519(10) no .
N6 C32 3.356(11) no .
N7 C16 3.509(8) no .
N7 C39 3.127(9) no .
N8 C25 3.244(6) no .
N8 C27 3.275(7) no .
N8 C30 3.422(9) no .
N8 C31 3.453(10) no .
C1 C5 2.900(9) no .
C1 C6 3.295(9) no .
C1 C11 3.387(9) no .
C4 C11 2.914(7) no .
C4 C14 2.917(10) no .
C5 C8 2.779(7) no .
C6 C9 2.811(9) no .
C7 C10 2.815(6) no .
C7 C16 3.399(8) no .
C8 C16 2.978(8) no .
C11 C12 2.891(9) no .
C12 C15 2.889(10) no .
C12 C16 3.481(10) no .
C12 C17 3.409(9) no .
C13 C14 2.924(9) no .
C13 C15 2.940(8) no .
C18 C38 3.360(10) no 2_656
C19 C23 2.857(9) no .
C19 C24 3.386(10) no .
C19 C28 3.528(9) no .
C19 C29 3.534(11) no .
C22 C29 2.943(11) no .
C22 C32 2.904(12) no .
C23 C26 2.774(8) no .
C24 C27 2.792(9) no .
C25 C28 2.798(10) no .
C25 C34 3.272(6) no .
C26 C34 2.857(7) no .
C27 C34 3.595(8) no .
C29 C30 2.823(10) no .
C30 C33 2.919(11) no .
C30 C34 3.390(9) no .
C31 C32 2.931(12) no .
C31 C33 2.914(13) no .
C36 C39 3.531(10) no .
Cu1 O15B 3.60(3) no 2_767
Cu2 O15B 3.572(18) no 1_444
O5 O15B 2.90(3) no 1_444
O6A O11A 3.416(10) no .
O6A N2 3.262(6) no .
O6A C2 3.198(9) no .
O6A C4 3.428(8) no .
O7A O9A 2.725(12) no .
O7A O10A 3.500(12) no .
O7A C21 3.489(10) no 2_767
O7A C30 3.476(12) no 2_757
O7A C33 3.529(12) no 2_757
O7A C41A 3.335(15) no .
O8A O10A 2.703(10) no .
O8A O11A 2.794(10) no .
O8A C42A 3.405(19) no .
O8A C43A 3.557(13) no .
O9A O7A 2.725(12) no .
O9A C44A 2.91(4) no .
O10A O7A 3.500(12) no .
O10A O8A 2.703(10) no .
O10A O10A 3.327(12) no 2_768
O10A C17 3.381(10) no 2_657
O10A C40A 3.486(11) no .
O10A C42A 3.30(3) no 2_768
O11A O6A 3.416(10) no .
O11A O8A 2.794(10) no .
O11A O12A 3.401(11) no 1_455
O11A C2 3.304(8) no .
O11A C40A 3.504(11) no .
O12A O11A 3.401(11) no 1_655
O13B O16B 3.41(3) no .
O13B O19C 3.50(6) no .
O14B C17 3.41(3) no 2_657
O15B Cu1 3.60(3) no 2_767
O15B Cu2 3.572(18) no 1_666
O15B O5 2.90(3) no 1_666
O15B O16B 2.88(3) no .
O15B C36 3.460(17) no 1_666
O16B O13B 3.41(3) no .
O16B O15B 2.88(3) no .
O16B O18C 3.42(4) no .
O16B C13 3.32(3) no 2_757
O16B C45B 2.64(4) no .
O18C O16B 3.42(4) no .
O19C O13B 3.50(6) no .
O19C C3 3.50(8) no 2_767
O19C C13 3.51(9) no 2_757
O19C C22 3.19(6) no .
O19C C45B 3.15(7) no .
N2 O6A 3.262(6) no .
C2 O6A 3.198(9) no .
C2 O11A 3.304(8) no .
C3 O19C 3.50(8) no 2_767
C3 C44A 3.46(5) no 2_767
C4 O6A 3.428(8) no .
C11 C28 3.462(8) no 1_455
C13 O16B 3.32(3) no 2_757
C13 O19C 3.51(9) no 2_757
C17 O10A 3.381(10) no 2_657
C17 O14B 3.41(3) no 2_657
C17 C36 3.568(8) no 2_646
C18 C35 3.567(8) no 2_646
C18 C36 3.455(9) no 2_646
C21 O7A 3.489(10) no 2_767
C21 C40A 3.500(11) no 2_767
C22 O19C 3.19(6) no .
C22 C44A 3.09(3) no .
C28 C11 3.462(8) no 1_655
C30 O7A 3.476(12) no 2_757
C30 C45B 3.51(3) no 2_757
C32 C39 3.487(11) no 2_756
C33 O7A 3.529(12) no 2_757
C35 C18 3.567(8) no 2_646
C36 O15B 3.460(17) no 1_444
C36 C17 3.568(8) no 2_646
C36 C18 3.455(9) no 2_646
C39 C32 3.487(11) no 2_756
C40A O10A 3.486(11) no .
C40A O11A 3.504(11) no .
C40A C21 3.500(11) no 2_767
C41A O7A 3.335(15) no .
C42A O8A 3.405(19) no .
C42A O10A 3.30(3) no 2_768
C43A O8A 3.557(13) no .
C44A O9A 2.91(4) no .
C44A C3 3.46(5) no 2_767
C44A C22 3.09(3) no .
C45B O16B 2.64(4) no .
C45B O19C 3.15(7) no .
C45B C30 3.51(3) no 2_757
Cu1 H1 3.1982 no .
Cu1 H3 3.1565 no .
Cu1 H19 3.1508 no .
Cu1 H21 3.2176 no .
Cu1 H38A 3.3242 no .
Cu1 H38B 2.9435 no .
Cu1 H39A 3.2189 no 2_656
Cu1 H39B 3.0252 no 2_656
Cu2 H16 3.2547 no .
Cu2 H18 3.1109 no .
Cu2 H34 3.1571 no .
Cu2 H36 3.2340 no .
Cu2 H38A 3.0848 no 2_656
Cu2 H38C 3.2477 no 2_656
Cu2 H39A 3.1137 no .
Cu2 H39C 3.1167 no .
Cu3 H38A 2.6789 no .
Cu3 H38A 2.9253 no 2_656
Cu3 H39A 3.1146 no .
Cu3 H39A 3.2785 no 2_656
O1 H1 2.8795 no .
O1 H19 2.9442 no .
O1 H38A 3.0876 no .
O1 H38B 3.3810 no .
O1 H39A 2.9986 no 2_656
O2 H16 3.1790 no .
O2 H34 2.8429 no .
O2 H38A 2.8958 no 2_656
O2 H39A 2.8942 no .
O3 H1 2.7284 no .
O3 H16 2.5314 no .
O3 H19 2.4610 no .
O3 H29C 2.9018 no .
O3 H30A 3.1114 no .
O3 H34 2.5267 no .
O4 H18 3.0025 no 2_656
O5 H3 3.4632 no 2_656
O5 H36 3.3025 no .
N1 H2 3.1469 no .
N1 H39A 3.5533 no 2_656
N1 H39B 2.5788 no 2_656
N2 H3 3.0907 no .
N2 H11B 3.3485 no .
N2 H11C 2.6647 no .
N2 H14C 3.1476 no .
N2 H39B 3.5905 no 2_656
N3 H12C 3.3231 no .
N3 H17 3.1523 no .
N3 H34 3.5846 no .
N3 H38A 3.2831 no 2_656
N3 H38C 2.8141 no 2_656
N4 H12B 2.8068 no .
N4 H12C 2.6467 no .
N4 H18 3.1049 no .
N5 H20 3.1422 no .
N5 H38B 2.5866 no .
N6 H21 3.1001 no .
N6 H29A 2.8892 no .
N6 H32C 2.7365 no .
N7 H16 3.4806 no .
N7 H35 3.1434 no .
N7 H39A 3.3908 no .
N7 H39C 2.6637 no .
N8 H30C 2.8182 no .
N8 H31C 2.8343 no .
N8 H36 3.0944 no .
C1 H2 3.1057 no .
C1 H3 3.0633 no .
C1 H4A 3.1814 no .
C1 H4B 3.1155 no .
C1 H11B 3.1773 no .
C1 H11C 3.1658 no .
C1 H39B 3.0251 no 2_656
C2 H1 3.0994 no .
C2 H4A 2.7145 no .
C2 H4B 2.8362 no .
C2 H11C 3.3458 no .
C2 H39B 3.5727 no 2_656
C3 H1 3.0666 no .
C3 H39B 2.9741 no 2_656
C4 H1 2.8143 no .
C4 H2 2.8125 no .
C4 H11B 3.4580 no .
C4 H11C 2.4256 no .
C4 H14B 3.2240 no .
C4 H14C 2.5355 no .
C5 H1 2.6656 no .
C5 H11A 3.2197 no .
C5 H11B 3.0960 no .
C5 H11C 2.5921 no .
C5 H14A 3.2820 no .
C5 H14B 2.9673 no .
C5 H14C 2.6264 no .
C6 H1 2.9361 no .
C6 H4A 2.6625 no .
C6 H4B 3.2976 no .
C6 H12A 2.5831 no .
C6 H12B 3.2375 no .
C6 H12C 3.0257 no .
C7 H11A 2.6861 no .
C7 H11B 2.8140 no .
C7 H11C 3.3005 no .
C7 H15A 3.3106 no .
C7 H15B 2.7386 no .
C7 H16 3.3423 no .
C8 H12A 3.3045 no .
C8 H12B 2.6676 no .
C8 H12C 2.9005 no .
C8 H13A 2.8811 no .
C8 H13B 2.6911 no .
C8 H13C 3.3161 no .
C8 H16 2.8541 no .
C9 H14A 2.6301 no .
C9 H14B 2.9818 no .
C9 H14C 3.2823 no .
C9 H15A 2.5628 no .
C9 H15B 3.1594 no .
C9 H16 3.3705 no .
C9 H29C 3.5833 no .
C9 H30A 3.5549 no .
C10 H1 3.2878 no .
C10 H4A 3.2031 no .
C10 H4B 2.5581 no .
C10 H13A 3.0569 no .
C10 H13B 3.2139 no .
C10 H13C 2.5657 no .
C10 H29C 3.3596 no .
C11 H1 3.3131 no .
C11 H4A 2.6908 no .
C11 H12A 2.4375 no .
C11 H12C 3.3120 no .
C12 H11A 2.6754 no .
C12 H11B 2.9599 no .
C12 H15B 2.7996 no .
C13 H14A 2.5365 no .
C13 H14B 3.2428 no .
C13 H15A 2.4220 no .
C13 H30A 3.1124 no .
C13 H30B 3.5087 no .
C14 H4B 2.4186 no .
C14 H13A 3.4163 no .
C14 H13C 2.4360 no .
C14 H29B 3.4784 no .
C14 H29C 3.1531 no .
C15 H12B 2.5980 no .
C15 H12C 3.0662 no .
C15 H13A 3.0660 no .
C15 H13B 2.6952 no .
C15 H16 2.8079 no .
C15 H17 2.8318 no .
C16 H12C 2.9053 no .
C16 H15A 2.9291 no .
C16 H15B 3.2804 no .
C16 H17 3.1199 no .
C16 H18 3.0706 no .
C16 H34 3.4829 no .
C16 H38C 3.5572 no 2_656
C17 H12B 3.0450 no .
C17 H12C 2.9728 no .
C17 H15A 3.0403 no .
C17 H15B 2.6169 no .
C17 H16 3.1141 no .
C17 H38C 3.4602 no 2_656
C18 H12C 3.3523 no .
C18 H16 3.0741 no .
C18 H38C 2.7126 no 2_656
C19 H20 3.1266 no .
C19 H21 3.0896 no .
C19 H22A 3.0235 no .
C19 H22B 3.2245 no .
C19 H29A 3.0852 no .
C19 H29C 3.5944 no .
C19 H32C 3.4734 no .
C19 H38B 2.9963 no .
C20 H19 3.1251 no .
C20 H22A 2.9363 no .
C20 H22B 2.7244 no .
C20 H32C 3.3201 no .
C21 H19 3.0945 no .
C21 H38B 3.2729 no .
C22 H19 2.7877 no .
C22 H20 2.8641 no .
C22 H29A 2.4603 no .
C22 H29B 3.5428 no .
C22 H32A 3.5635 no .
C22 H32B 3.5546 no .
C22 H32C 2.3923 no .
C23 H19 2.6302 no .
C23 H29A 2.5942 no .
C23 H29B 3.1583 no .
C23 H29C 3.1657 no .
C23 H32A 3.1399 no .
C23 H32B 3.1611 no .
C23 H32C 2.5620 no .
C24 H19 2.8732 no .
C24 H22A 2.5752 no .
C24 H22B 3.2397 no .
C24 H30A 2.7219 no .
C24 H30B 2.7488 no .
C24 H30C 3.2980 no .
C24 H34 3.5718 no .
C25 H29A 3.2956 no .
C25 H29B 2.7669 no .
C25 H29C 2.6965 no .
C25 H33A 3.2562 no .
C25 H33B 2.5961 no .
C25 H34 2.7393 no .
C26 H30A 3.1512 no .
C26 H30B 3.1497 no .
C26 H30C 2.5808 no .
C26 H31A 3.1395 no .
C26 H31B 3.1610 no .
C26 H31C 2.5659 no .
C26 H34 2.6243 no .
C27 H32A 2.7958 no .
C27 H32B 2.7768 no .
C27 H32C 3.3301 no .
C27 H33A 2.6050 no .
C27 H33B 3.2673 no .
C27 H34 3.3278 no .
C28 H19 3.2681 no .
C28 H22A 3.2772 no .
C28 H22B 2.6202 no .
C28 H31A 2.7841 no .
C28 H31B 2.7422 no .
C28 H31C 3.3151 no .
C29 H14A 3.0063 no .
C29 H14C 3.4873 no .
C29 H19 3.1193 no .
C29 H22A 2.5617 no .
C29 H30A 2.6921 no .
C29 H30B 2.7885 no .
C30 H13A 2.8065 no .
C30 H29B 2.7897 no .
C30 H29C 2.6894 no .
C30 H33B 2.5677 no .
C30 H34 2.9753 no .
C31 H32A 2.8784 no .
C31 H32B 2.8499 no .
C31 H33A 2.5430 no .
C32 H22B 2.5786 no .
C32 H31A 2.8948 no .
C32 H31B 2.8201 no .
C33 H30A 3.5925 no .
C33 H30B 3.5566 no .
C33 H30C 2.4243 no .
C33 H31A 3.5350 no .
C33 H31C 2.4072 no .
C33 H34 2.7843 no .
C33 H35 2.8454 no .
C34 H16 3.3406 no .
C34 H30A 3.3722 no .
C34 H30C 3.0071 no .
C34 H33A 3.2258 no .
C34 H33B 3.0183 no .
C34 H35 3.1073 no .
C34 H36 3.0744 no .
C34 H39C 3.2868 no .
C35 H31C 3.4318 no .
C35 H33A 2.7163 no .
C35 H33B 2.9150 no .
C35 H34 3.1030 no .
C35 H39C 3.5276 no .
C36 H34 3.0788 no .
C36 H39C 2.8253 no .
C37 H1 3.0640 no .
C37 H16 3.0464 no .
C37 H19 2.8566 no .
C37 H34 2.9396 no .
C37 H38A 3.5588 no 2_656
C38 H12C 3.5073 no 2_656
C38 H18 3.3246 no 2_656
C39 H11B 3.5448 no 2_656
H1 H4A 3.5433 no .
H1 H4B 3.4096 no .
H1 H11B 3.0468 no .
H1 H11C 3.3612 no .
H1 H14C 3.5877 no .
H1 H19 3.3289 no .
H1 H29C 3.4251 no .
H1 H39B 3.3958 no 2_656
H2 H3 2.4737 no .
H2 H4A 2.7695 no .
H2 H4B 2.9604 no .
H3 H39B 3.3067 no 2_656
H4A H11A 3.2713 no .
H4A H11B 3.3876 no .
H4A H11C 2.0009 no .
H4A H14C 3.3918 no .
H4B H11C 3.3776 no .
H4B H14A 3.3396 no .
H4B H14B 2.5833 no .
H4B H14C 1.9103 no .
H11A H12A 1.9679 no .
H11A H12B 3.3733 no .
H11A H12C 3.2479 no .
H11B H12A 2.5414 no .
H11B H12C 3.0871 no .
H11B H39A 3.2986 no 2_656
H11B H39B 2.9066 no 2_656
H11C H12A 3.3732 no .
H11C H39B 3.4683 no 2_656
H12B H15A 3.5578 no .
H12B H15B 2.2005 no .
H12B H17 3.0699 no .
H12C H15B 3.1551 no .
H12C H16 3.2883 no .
H12C H17 3.4001 no .
H12C H38A 3.2847 no 2_656
H12C H38C 2.8354 no 2_656
H13A H14A 2.8489 no .
H13A H15A 2.4714 no .
H13A H16 3.3436 no .
H13A H29B 3.5532 no .
H13A H29C 3.2007 no .
H13A H30A 2.2169 no .
H13A H30B 2.6561 no .
H13A H30C 3.1670 no .
H13B H14A 3.3988 no .
H13B H15A 2.0073 no .
H13B H15B 3.1658 no .
H13C H14A 1.9189 no .
H13C H14B 2.6142 no .
H13C H14C 3.3532 no .
H13C H15A 3.3720 no .
H13C H29C 3.5990 no .
H13C H30A 3.4897 no .
H13C H30B 3.5468 no .
H14A H29A 3.2406 no .
H14A H29B 2.6728 no .
H14A H29C 2.6424 no .
H14C H29A 3.2971 no .
H14C H29B 3.4902 no .
H14C H29C 3.1071 no .
H15A H16 3.0927 no .
H15A H17 3.3063 no .
H15B H17 2.5858 no .
H16 H30A 2.8348 no .
H16 H34 2.9191 no .
H17 H18 2.4895 no .
H18 H38C 2.7198 no 2_656
H19 H22A 3.2726 no .
H19 H22B 3.5969 no .
H19 H29A 2.9273 no .
H19 H29C 3.0272 no .
H19 H38B 3.1912 no .
H20 H21 2.4659 no .
H20 H22A 3.1300 no .
H20 H22B 2.7520 no .
H20 H32C 3.4971 no .
H22A H29A 1.9226 no .
H22A H29B 2.9882 no .
H22A H29C 3.3742 no .
H22A H32C 3.3249 no .
H22B H29A 3.3737 no .
H22B H32A 3.3584 no .
H22B H32B 3.0473 no .
H22B H32C 1.9013 no .
H29B H30A 2.8111 no .
H29B H30B 2.4151 no .
H29C H30A 2.2242 no .
H29C H30B 2.8217 no .
H30A H33B 3.3513 no .
H30A H34 2.8157 no .
H30B H33B 3.0347 no .
H30C H33A 3.3439 no .
H30C H33B 1.8989 no .
H30C H34 2.8710 no .
H31A H32A 2.9966 no .
H31A H32B 2.4875 no .
H31A H33A 2.9959 no .
H31B H32A 2.4423 no .
H31B H32B 2.8794 no .
H31B H33A 3.3321 no .
H31C H33A 1.8653 no .
H31C H33B 3.3192 no .
H31C H35 3.5677 no .
H33A H34 3.5928 no .
H33A H35 2.7394 no .
H33B H34 3.2710 no .
H33B H35 3.1109 no .
H35 H36 2.4523 no .
H36 H39C 2.9852 no .
O6A H2 3.1564 no .
O6A H4B 2.7187 no .
O6A H14C 2.7541 no .
O6A H20 3.0512 no 2_767
O6A H21 3.1280 no 2_767
O7A H14C 3.5594 no .
O7A H21 2.5875 no 2_767
O7A H30B 3.3637 no 2_757
O7A H30C 2.7312 no 2_757
O7A H33B 2.5483 no 2_757
O8A H4B 2.9485 no .
O8A H12B 2.7782 no 2_657
O8A H14C 3.3987 no .
O8A H15B 2.9548 no 2_657
O8A H17 3.1983 no 2_657
O8A H20 3.4547 no 2_767
O8A H21 3.4295 no 2_767
O8A H33B 3.2521 no 2_757
O9A H3 2.8685 no 2_767
O9A H13A 3.4862 no 2_757
O9A H15A 3.4667 no 2_757
O9A H21 3.3706 no 2_767
O9A H30C 3.1811 no 2_757
O10A H17 2.6637 no 2_657
O10A H33A 3.1067 no 2_757
O10A H33B 3.2911 no 2_757
O10A H35 2.9181 no 1_566
O10A H35 3.1508 no 2_757
O11A H2 2.4293 no .
O11A H4A 3.5389 no .
O11A H4B 3.5189 no .
O11A H15A 3.5810 no 2_657
O11A H15B 2.9165 no 2_657
O11A H17 3.4928 no 2_657
O11A H20 2.7805 no 2_767
O12A H2 3.2941 no 1_655
O12A H2 3.1360 no 2_767
O12A H3 3.1844 no 2_767
O12A H4A 3.4653 no 1_655
O12A H11C 3.5959 no 1_655
O12A H13B 2.8978 no 2_757
O12A H15A 3.3087 no 2_757
O12A H22A 3.2720 no .
O12A H22B 3.1201 no .
O13B H14C 3.2734 no .
O13B H21 3.3424 no 2_767
O13B H29A 3.2621 no .
O14B H17 2.5250 no 2_657
O14B H20 3.5620 no 2_767
O14B H21 3.3426 no 2_767
O14B H35 3.4017 no 1_566
O15B H3 2.8706 no 2_767
O15B H36 2.6647 no 1_666
O16B H3 2.7595 no 2_767
O16B H13A 2.9240 no 2_757
O16B H13B 2.8386 no 2_757
O16B H15A 3.0011 no 2_757
O16B H22A 3.2877 no .
O17C H18 3.1742 no 1_666
O17C H21 3.2341 no 2_767
O17C H35 3.4504 no 1_566
O17C H35 3.0550 no 2_757
O17C H38C 3.3494 no 2_767
O18C H18 2.9783 no 1_666
O18C H36 3.2281 no 1_666
O19C H2 3.5033 no 2_767
O19C H3 2.7489 no 2_767
O19C H13A 3.4576 no 2_757
O19C H13B 2.8122 no 2_757
O19C H15A 3.4860 no 2_757
O19C H20 3.3721 no .
O19C H22A 2.4830 no .
O19C H22B 3.1104 no .
C4 H15B 3.1755 no 2_657
C6 H14B 3.3123 no 2_657
C7 H14B 3.0470 no 2_657
C8 H4A 3.0846 no 2_657
C8 H4B 3.5185 no 2_657
C9 H4A 3.2782 no 2_657
C11 H13B 3.4960 no 2_657
C11 H13C 3.4818 no 2_657
C11 H14B 3.3811 no 2_657
C11 H22B 3.5252 no 1_455
C11 H32B 3.2426 no 1_455
C12 H14B 2.7848 no 2_657
C12 H31A 3.4563 no 1_455
C12 H33A 3.3094 no 1_455
C13 H4A 3.4727 no 2_657
C13 H11A 3.3542 no 2_657
C13 H11C 3.4778 no 2_657
C13 H22A 3.3216 no 2_757
C13 H29B 3.2043 no 2_757
C14 H11A 3.3713 no 2_657
C14 H12A 3.3745 no 2_657
C14 H12B 3.4756 no 2_657
C14 H29B 3.5856 no 2_757
C14 H30B 3.0452 no 2_757
C15 H4A 3.0999 no 2_657
C15 H4B 3.5135 no 2_657
C17 H35 3.2957 no 2_646
C17 H36 2.8928 no 2_646
C18 H35 3.1952 no 2_646
C18 H36 2.9463 no 2_646
C22 H11A 3.5426 no 1_655
C22 H13C 3.5129 no 2_757
C23 H11A 2.9626 no 1_655
C23 H13C 3.3826 no 2_757
C24 H11A 3.4178 no 1_655
C24 H13C 3.0407 no 2_757
C24 H14A 3.3626 no 2_757
C25 H12A 3.5443 no 1_655
C25 H14A 3.3191 no 2_757
C25 H14B 3.3219 no 2_757
C26 H11A 3.5563 no 1_655
C26 H12A 2.8994 no 1_655
C26 H14B 3.5976 no 2_757
C27 H11A 3.2180 no 1_655
C27 H11B 3.5745 no 1_655
C27 H12A 2.8807 no 1_655
C28 H11A 2.9025 no 1_655
C28 H11B 3.2187 no 1_655
C28 H12A 3.4403 no 1_655
C29 H13C 3.0135 no 2_757
C29 H14A 3.4024 no 2_757
C29 H29B 3.4790 no 2_757
C29 H30B 3.5010 no 2_757
C30 H14A 3.2535 no 2_757
C31 H12A 3.3262 no 1_655
C31 H12C 3.5426 no 1_655
C31 H31B 3.5886 no 2_756
C31 H32A 3.0548 no 2_756
C31 H38A 3.5300 no 2_756
C31 H38B 3.3580 no 2_756
C31 H38C 3.4022 no 2_756
C32 H11A 3.5406 no 1_655
C32 H11B 3.1785 no 1_655
C32 H31B 3.1840 no 2_756
C32 H39A 3.3645 no 2_756
C32 H39B 3.3572 no 2_756
C32 H39C 3.1614 no 2_756
C33 H12A 3.2985 no 1_655
C35 H17 3.3711 no 2_646
C35 H18 2.9718 no 2_646
C36 H17 3.3411 no 2_646
C36 H18 3.0981 no 2_646
C38 H31A 3.0061 no 2_756
C38 H31C 3.4395 no 2_756
C39 H32B 2.7320 no 2_756
C39 H32C 3.5096 no 2_756
C40A H4B 3.0919 no .
C40A H14C 2.9857 no .
C40A H20 3.3055 no 2_767
C40A H21 2.7957 no 2_767
C40A H33B 3.1799 no 2_757
C41A H3 3.3374 no 2_767
C41A H30C 3.5465 no 2_757
C41A H36 3.3521 no 1_666
C42A H18 3.2699 no 1_666
C42A H21 3.4478 no 2_767
C42A H35 3.0910 no 1_566
C42A H35 3.2750 no 2_757
C42A H38B 3.5043 no 2_767
C42A H38C 3.1357 no 2_767
C43A H15B 3.5724 no 2_657
C43A H17 3.1945 no 2_657
C43A H20 3.1529 no 2_767
C43A H32C 3.4744 no 2_767
C43A H39B 3.5859 no 1_566
C43A H39C 3.3543 no 1_566
C44A H2 3.2816 no 2_767
C44A H3 2.7706 no 2_767
C44A H13B 2.9055 no 2_757
C44A H20 3.1620 no .
C44A H22A 2.4689 no .
C44A H22B 2.9237 no .
C45B H14C 2.8946 no .
C45B H21 3.5105 no 2_767
C45B H22A 3.4798 no .
C45B H29A 2.9173 no .
C45B H30B 2.9231 no 2_757
C45B H30C 3.1979 no 2_757
H2 O6A 3.1564 no .
H2 O11A 2.4293 no .
H2 O12A 3.2941 no 1_455
H2 O12A 3.1360 no 2_767
H2 O19C 3.5033 no 2_767
H2 C44A 3.2816 no 2_767
H2 H20 3.4711 no 2_767
H3 O9A 2.8685 no 2_767
H3 O12A 3.1844 no 2_767
H3 O15B 2.8706 no 2_767
H3 O16B 2.7595 no 2_767
H3 O19C 2.7489 no 2_767
H3 C41A 3.3374 no 2_767
H3 C44A 2.7706 no 2_767
H4A O11A 3.5389 no .
H4A O12A 3.4653 no 1_455
H4A C8 3.0846 no 2_657
H4A C9 3.2782 no 2_657
H4A C13 3.4727 no 2_657
H4A C15 3.0999 no 2_657
H4A H13B 2.8409 no 2_657
H4A H15A 3.0806 no 2_657
H4A H15B 2.6690 no 2_657
H4B O6A 2.7187 no .
H4B O8A 2.9485 no .
H4B O11A 3.5189 no .
H4B C8 3.5185 no 2_657
H4B C15 3.5135 no 2_657
H4B C40A 3.0919 no .
H4B H12B 3.1869 no 2_657
H4B H15B 2.7702 no 2_657
H11A C13 3.3542 no 2_657
H11A C14 3.3713 no 2_657
H11A C22 3.5426 no 1_455
H11A C23 2.9626 no 1_455
H11A C24 3.4178 no 1_455
H11A C26 3.5563 no 1_455
H11A C27 3.2180 no 1_455
H11A C28 2.9025 no 1_455
H11A C32 3.5406 no 1_455
H11A H13B 3.2459 no 2_657
H11A H13C 2.8273 no 2_657
H11A H14A 3.5342 no 2_657
H11A H14B 2.6460 no 2_657
H11A H22B 3.2790 no 1_455
H11A H32B 3.2811 no 1_455
H11B C27 3.5745 no 1_455
H11B C28 3.2187 no 1_455
H11B C32 3.1785 no 1_455
H11B H31A 3.2554 no 1_455
H11B H32B 2.5177 no 1_455
H11B H32C 3.4532 no 1_455
H11C O12A 3.5959 no 1_455
H11C C13 3.4778 no 2_657
H11C H13B 2.9509 no 2_657
H11C H13C 3.3574 no 2_657
H11C H22B 3.1249 no 1_455
H11C H32B 3.4894 no 1_455
H12A C14 3.3745 no 2_657
H12A C25 3.5443 no 1_455
H12A C26 2.8994 no 1_455
H12A C27 2.8807 no 1_455
H12A C28 3.4403 no 1_455
H12A C31 3.3262 no 1_455
H12A C33 3.2985 no 1_455
H12A H14B 2.3971 no 2_657
H12A H31A 3.0229 no 1_455
H12A H31C 3.4716 no 1_455
H12A H33A 2.9805 no 1_455
H12A H33B 3.4052 no 1_455
H12B O8A 2.7782 no 2_657
H12B C14 3.4756 no 2_657
H12B H4B 3.1869 no 2_657
H12B H14B 2.6336 no 2_657
H12B H14C 3.5648 no 2_657
H12B H33A 3.1612 no 1_455
H12B H33B 3.4013 no 1_455
H12C C31 3.5426 no 1_455
H12C H31A 2.9757 no 1_455
H12C H31C 3.4937 no 1_455
H12C H33A 3.2326 no 1_455
H13A O9A 3.4862 no 2_757
H13A O16B 2.9240 no 2_757
H13A O19C 3.4576 no 2_757
H13A H22A 3.5432 no 2_757
H13A H29B 3.0717 no 2_757
H13B O12A 2.8978 no 2_757
H13B O16B 2.8386 no 2_757
H13B O19C 2.8122 no 2_757
H13B C11 3.4960 no 2_657
H13B C44A 2.9055 no 2_757
H13B H4A 2.8409 no 2_657
H13B H11A 3.2459 no 2_657
H13B H11C 2.9509 no 2_657
H13B H22A 3.0084 no 2_757
H13C C11 3.4818 no 2_657
H13C C22 3.5129 no 2_757
H13C C23 3.3826 no 2_757
H13C C24 3.0407 no 2_757
H13C C29 3.0135 no 2_757
H13C H11A 2.8273 no 2_657
H13C H11C 3.3574 no 2_657
H13C H22A 2.9080 no 2_757
H13C H29A 3.1356 no 2_757
H13C H29B 2.4866 no 2_757
H14A C24 3.3626 no 2_757
H14A C25 3.3191 no 2_757
H14A C29 3.4024 no 2_757
H14A C30 3.2535 no 2_757
H14A H11A 3.5342 no 2_657
H14A H29B 2.6464 no 2_757
H14A H30B 2.4659 no 2_757
H14B C6 3.3123 no 2_657
H14B C7 3.0470 no 2_657
H14B C11 3.3811 no 2_657
H14B C12 2.7848 no 2_657
H14B C25 3.3219 no 2_757
H14B C26 3.5976 no 2_757
H14B H11A 2.6460 no 2_657
H14B H12A 2.3971 no 2_657
H14B H12B 2.6336 no 2_657
H14B H30B 3.1315 no 2_757
H14C O6A 2.7541 no .
H14C O7A 3.5594 no .
H14C O8A 3.3987 no .
H14C O13B 3.2734 no .
H14C C40A 2.9857 no .
H14C C45B 2.8946 no .
H14C H12B 3.5648 no 2_657
H14C H30B 3.0654 no 2_757
H15A O9A 3.4667 no 2_757
H15A O11A 3.5810 no 2_657
H15A O12A 3.3087 no 2_757
H15A O16B 3.0011 no 2_757
H15A O19C 3.4860 no 2_757
H15A H4A 3.0806 no 2_657
H15B O8A 2.9548 no 2_657
H15B O11A 2.9165 no 2_657
H15B C4 3.1755 no 2_657
H15B C43A 3.5724 no 2_657
H15B H4A 2.6690 no 2_657
H15B H4B 2.7702 no 2_657
H17 O8A 3.1983 no 2_657
H17 O10A 2.6637 no 2_657
H17 O11A 3.4928 no 2_657
H17 O14B 2.5250 no 2_657
H17 C35 3.3711 no 2_646
H17 C36 3.3411 no 2_646
H17 C43A 3.1945 no 2_657
H17 H35 2.8481 no 2_646
H17 H36 2.7623 no 2_646
H18 O17C 3.1742 no 1_444
H18 O18C 2.9783 no 1_444
H18 C35 2.9718 no 2_646
H18 C36 3.0981 no 2_646
H18 C42A 3.2699 no 1_444
H18 H35 2.6026 no 2_646
H18 H36 2.8476 no 2_646
H20 O6A 3.0512 no 2_767
H20 O8A 3.4547 no 2_767
H20 O11A 2.7805 no 2_767
H20 O14B 3.5620 no 2_767
H20 O19C 3.3721 no .
H20 C40A 3.3055 no 2_767
H20 C43A 3.1529 no 2_767
H20 C44A 3.1620 no .
H20 H2 3.4711 no 2_767
H21 O6A 3.1280 no 2_767
H21 O7A 2.5875 no 2_767
H21 O8A 3.4295 no 2_767
H21 O9A 3.3706 no 2_767
H21 O13B 3.3424 no 2_767
H21 O14B 3.3426 no 2_767
H21 O17C 3.2341 no 2_767
H21 C40A 2.7957 no 2_767
H21 C42A 3.4478 no 2_767
H21 C45B 3.5105 no 2_767
H22A O12A 3.2720 no .
H22A O16B 3.2877 no .
H22A O19C 2.4830 no .
H22A C13 3.3216 no 2_757
H22A C44A 2.4689 no .
H22A C45B 3.4798 no .
H22A H13A 3.5432 no 2_757
H22A H13B 3.0084 no 2_757
H22A H13C 2.9080 no 2_757
H22B O12A 3.1201 no .
H22B O19C 3.1104 no .
H22B C11 3.5252 no 1_655
H22B C44A 2.9237 no .
H22B H11A 3.2790 no 1_655
H22B H11C 3.1249 no 1_655
H29A O13B 3.2621 no .
H29A C45B 2.9173 no .
H29A H13C 3.1356 no 2_757
H29A H30B 3.4402 no 2_757
H29B C13 3.2043 no 2_757
H29B C14 3.5856 no 2_757
H29B C29 3.4790 no 2_757
H29B H13A 3.0717 no 2_757
H29B H13C 2.4866 no 2_757
H29B H14A 2.6464 no 2_757
H29B H29B 2.5687 no 2_757
H29B H30B 2.7810 no 2_757
H30B O7A 3.3637 no 2_757
H30B C14 3.0452 no 2_757
H30B C29 3.5010 no 2_757
H30B C45B 2.9231 no 2_757
H30B H14A 2.4659 no 2_757
H30B H14B 3.1315 no 2_757
H30B H14C 3.0654 no 2_757
H30B H29A 3.4402 no 2_757
H30B H29B 2.7810 no 2_757
H30C O7A 2.7312 no 2_757
H30C O9A 3.1811 no 2_757
H30C C41A 3.5465 no 2_757
H30C C45B 3.1979 no 2_757
H31A C12 3.4563 no 1_655
H31A C38 3.0061 no 2_756
H31A H11B 3.2554 no 1_655
H31A H12A 3.0229 no 1_655
H31A H12C 2.9757 no 1_655
H31A H32A 3.5310 no 2_756
H31A H38A 2.7173 no 2_756
H31A H38B 2.9185 no 2_756
H31A H38C 2.8715 no 2_756
H31B C31 3.5886 no 2_756
H31B C32 3.1840 no 2_756
H31B H31B 2.6655 no 2_756
H31B H32A 2.2176 no 2_756
H31B H32B 3.5235 no 2_756
H31B H38B 3.4814 no 2_756
H31C C38 3.4395 no 2_756
H31C H12A 3.4716 no 1_655
H31C H12C 3.4937 no 1_655
H31C H32A 3.1244 no 2_756
H31C H38A 3.5985 no 2_756
H31C H38B 3.1435 no 2_756
H31C H38C 3.0416 no 2_756
H32A C31 3.0548 no 2_756
H32A H31A 3.5310 no 2_756
H32A H31B 2.2176 no 2_756
H32A H31C 3.1244 no 2_756
H32A H39A 3.5890 no 2_756
H32A H39C 3.2818 no 2_756
H32B C11 3.2426 no 1_655
H32B C39 2.7320 no 2_756
H32B H11A 3.2811 no 1_655
H32B H11B 2.5177 no 1_655
H32B H11C 3.4894 no 1_655
H32B H31B 3.5235 no 2_756
H32B H39A 2.4881 no 2_756
H32B H39B 2.6157 no 2_756
H32B H39C 2.6284 no 2_756
H32C C39 3.5096 no 2_756
H32C C43A 3.4744 no 2_767
H32C H11B 3.4532 no 1_655
H32C H39B 3.2499 no 2_756
H32C H39C 3.0785 no 2_756
H33A O10A 3.1067 no 2_757
H33A C12 3.3094 no 1_655
H33A H12A 2.9805 no 1_655
H33A H12B 3.1612 no 1_655
H33A H12C 3.2326 no 1_655
H33B O7A 2.5483 no 2_757
H33B O8A 3.2521 no 2_757
H33B O10A 3.2911 no 2_757
H33B C40A 3.1799 no 2_757
H33B H12A 3.4052 no 1_655
H33B H12B 3.4013 no 1_655
H35 O10A 2.9181 no 1_544
H35 O10A 3.1508 no 2_757
H35 O14B 3.4017 no 1_544
H35 O17C 3.4504 no 1_544
H35 O17C 3.0550 no 2_757
H35 C17 3.2957 no 2_646
H35 C18 3.1952 no 2_646
H35 C42A 3.0910 no 1_544
H35 C42A 3.2750 no 2_757
H35 H17 2.8481 no 2_646
H35 H18 2.6026 no 2_646
H36 O15B 2.6647 no 1_444
H36 O18C 3.2281 no 1_444
H36 C17 2.8928 no 2_646
H36 C18 2.9463 no 2_646
H36 C41A 3.3521 no 1_444
H36 H17 2.7623 no 2_646
H36 H18 2.8476 no 2_646
H38A C31 3.5300 no 2_756
H38A H31A 2.7173 no 2_756
H38A H31C 3.5985 no 2_756
H38B C31 3.3580 no 2_756
H38B C42A 3.5043 no 2_767
H38B H31A 2.9185 no 2_756
H38B H31B 3.4814 no 2_756
H38B H31C 3.1435 no 2_756
H38C O17C 3.3494 no 2_767
H38C C31 3.4022 no 2_756
H38C C42A 3.1357 no 2_767
H38C H31A 2.8715 no 2_756
H38C H31C 3.0416 no 2_756
H39A C32 3.3645 no 2_756
H39A H32A 3.5890 no 2_756
H39A H32B 2.4881 no 2_756
H39B C32 3.3572 no 2_756
H39B C43A 3.5859 no 1_544
H39B H32B 2.6157 no 2_756
H39B H32C 3.2499 no 2_756
H39C C32 3.1614 no 2_756
H39C C43A 3.3543 no 1_544
H39C H32A 3.2818 no 2_756
H39C H32B 2.6284 no 2_756
H39C H32C 3.0785 no 2_756

loop_
_geom_torsion_atom_site_label_1
_geom_torsion_atom_site_label_2
_geom_torsion_atom_site_label_3
_geom_torsion_atom_site_label_4
_geom_torsion
_geom_torsion_publ_flag
_geom_torsion_site_symmetry_1
_geom_torsion_site_symmetry_3
_geom_torsion_site_symmetry_4
O4 Cu1 O5 Cu2 5.66(15) no . 2_656 2_656
O4 Cu1 O5 C39 146.5(3) no . 2_656 2_656
O5 Cu1 O4 Cu2 -5.62(15) no 2_656 . 2_656
O5 Cu1 O4 C38 -149.2(3) no 2_656 . .
O4 Cu1 N5 C19 -110.6(4) no . . .
O4 Cu1 N5 C21 80.4(4) no . . .
N5 Cu1 O4 Cu2 -170.67(17) no . . 2_656
N5 Cu1 O4 C38 45.7(3) no . . .
O5 Cu1 N1 C1 108.1(4) no 2_656 . .
O5 Cu1 N1 C3 -71.4(4) no 2_656 . .
N1 Cu1 O5 Cu2 176.93(17) no . 2_656 2_656
N1 Cu1 O5 C39 -42.3(3) no . 2_656 2_656
N1 Cu1 N5 C19 79.9(4) no . . .
N1 Cu1 N5 C21 -89.1(4) no . . .
N5 Cu1 N1 C1 -87.7(4) no . . .
N5 Cu1 N1 C3 92.8(4) no . . .
O2 Cu2 O4 Cu1 89.32(17) no . 2_656 2_656
O2 Cu2 O4 C38 -53.3(3) no . 2_656 2_656
O4 Cu2 O2 Cu3 -33.0(3) no 2_656 . .
O4 Cu2 O2 Cu3 -23.5(3) no 2_656 . 2_656
O4 Cu2 O2 C37 120.5(5) no 2_656 . .
O2 Cu2 O5 Cu1 -88.82(16) no . . 2_656
O2 Cu2 O5 C39 51.9(3) no . . .
O5 Cu2 O2 Cu3 45.3(3) no . . .
O5 Cu2 O2 Cu3 54.8(3) no . . 2_656
O5 Cu2 O2 C37 -161.3(5) no . . .
O2 Cu2 N3 C16 -30.7(5) no . . .
O2 Cu2 N3 C18 148.4(4) no . . .
N3 Cu2 O2 Cu3 -125.9(3) no . . .
N3 Cu2 O2 Cu3 -116.4(3) no . . 2_656
N3 Cu2 O2 C37 27.6(5) no . . .
O2 Cu2 N7 C34 22.2(5) no . . .
O2 Cu2 N7 C36 -156.8(4) no . . .
N7 Cu2 O2 Cu3 139.0(3) no . . .
N7 Cu2 O2 Cu3 148.5(3) no . . 2_656
N7 Cu2 O2 C37 -67.5(5) no . . .
O4 Cu2 O5 Cu1 5.63(15) no 2_656 . 2_656
O4 Cu2 O5 C39 146.4(3) no 2_656 . .
O5 Cu2 O4 Cu1 -5.64(15) no . 2_656 2_656
O5 Cu2 O4 C38 -148.2(3) no . 2_656 2_656
O4 Cu2 N3 C16 -126.6(5) no 2_656 . .
O4 Cu2 N3 C18 52.4(4) no 2_656 . .
N3 Cu2 O4 Cu1 -172.15(17) no . 2_656 2_656
N3 Cu2 O4 C38 45.3(3) no . 2_656 2_656
O5 Cu2 N7 C34 118.6(4) no . . .
O5 Cu2 N7 C36 -60.4(4) no . . .
N7 Cu2 O5 Cu1 174.72(17) no . . 2_656
N7 Cu2 O5 C39 -44.5(3) no . . .
N3 Cu2 N7 C34 -76.6(4) no . . .
N3 Cu2 N7 C36 104.4(4) no . . .
N7 Cu2 N3 C16 66.1(5) no . . .
N7 Cu2 N3 C18 -114.9(4) no . . .
O1 Cu3 O2 Cu2 161.9(3) no . . .
O1 Cu3 O2 C37 -2.5(4) no . . .
O2 Cu3 O1 C37 2.4(4) no . . .
O1 Cu3 O2 Cu2 26.1(11) no . 2_656 2_656
O1 Cu3 O2 C37 -174.6(8) no . 2_656 2_656
O2 Cu3 O1 C37 174.1(8) no 2_656 . .
O1 Cu3 C37 O1 -165.9(18) no . 2_656 2_656
O1 Cu3 C37 O2 9.1(13) no . 2_656 2_656
C37 Cu3 O1 C37 168.5(15) no 2_656 . .
O1 Cu3 O2 Cu2 -9.8(11) no 2_656 . .
O1 Cu3 O2 C37 -174.2(8) no 2_656 . .
O2 Cu3 O1 C37 174.5(8) no . 2_656 2_656
O1 Cu3 O2 Cu2 -162.4(3) no 2_656 2_656 2_656
O1 Cu3 O2 C37 -3.1(5) no 2_656 2_656 2_656
O2 Cu3 O1 C37 3.1(4) no 2_656 2_656 2_656
O1 Cu3 C37 O1 -0.0(3) no 2_656 2_656 2_656
O1 Cu3 C37 O2 175.0(8) no 2_656 2_656 2_656
C37 Cu3 O1 C37 -0.0(3) no 2_656 2_656 2_656
O2 Cu3 C37 O1 -9.4(14) no . 2_656 2_656
O2 Cu3 C37 O2 165.6(18) no . 2_656 2_656
C37 Cu3 O2 Cu2 -4.0(19) no 2_656 . .
C37 Cu3 O2 C37 -168.4(15) no 2_656 . .
O2 Cu3 C37 O1 -175.0(8) no 2_656 2_656 2_656
O2 Cu3 C37 O2 0.0(3) no 2_656 2_656 2_656
C37 Cu3 O2 Cu2 -159.3(6) no 2_656 2_656 2_656
C37 Cu3 O2 C37 0.0(3) no 2_656 2_656 2_656
Cu3 O1 C37 Cu3 -7.8(5) no . . 2_656
Cu3 O1 C37 O2 -3.5(7) no . . .
Cu3 O1 C37 O3 176.6(7) no . . .
Cu3 O1 C37 Cu3 -0.0(5) no 2_656 . 2_656
Cu3 O1 C37 O2 4.3(7) no 2_656 . .
Cu3 O1 C37 O3 -175.7(8) no 2_656 . .
Cu2 O2 C37 Cu3 -149.3(7) no . . 2_656
Cu2 O2 C37 O1 -153.6(4) no . . .
Cu2 O2 C37 O3 26.4(11) no . . .
Cu3 O2 C37 Cu3 7.9(5) no . . 2_656
Cu3 O2 C37 O1 3.5(7) no . . .
Cu3 O2 C37 O3 -176.5(8) no . . .
Cu3 O2 C37 Cu3 0.0(5) no 2_656 . 2_656
Cu3 O2 C37 O1 -4.3(7) no 2_656 . .
Cu3 O2 C37 O3 175.6(8) no 2_656 . .
Cu1 N1 C1 N2 -178.7(3) no . . .
Cu1 N1 C3 C2 178.6(3) no . . .
C1 N1 C3 C2 -1.0(6) no . . .
C3 N1 C1 N2 0.8(6) no . . .
C1 N2 C2 C3 -0.2(6) no . . .
C2 N2 C1 N1 -0.4(6) no . . .
C1 N2 C4 C5 -7.0(8) no . . .
C4 N2 C1 N1 176.3(5) no . . .
C2 N2 C4 C5 169.2(5) no . . .
C4 N2 C2 C3 -177.0(5) no . . .
Cu2 N3 C16 N4 178.4(4) no . . .
Cu2 N3 C18 C17 -178.8(3) no . . .
C16 N3 C18 C17 0.5(7) no . . .
C18 N3 C16 N4 -0.8(7) no . . .
C15 N4 C16 N3 -177.4(5) no . . .
C16 N4 C15 C8 39.5(9) no . . .
C15 N4 C17 C18 177.8(5) no . . .
C17 N4 C15 C8 -138.5(6) no . . .
C16 N4 C17 C18 -0.5(7) no . . .
C17 N4 C16 N3 0.8(7) no . . .
Cu1 N5 C19 N6 -170.4(3) no . . .
Cu1 N5 C21 C20 170.3(4) no . . .
C19 N5 C21 C20 -0.5(7) no . . .
C21 N5 C19 N6 0.4(7) no . . .
C19 N6 C20 C21 -0.1(7) no . . .
C20 N6 C19 N5 -0.2(7) no . . .
C19 N6 C22 C23 21.2(10) no . . .
C22 N6 C19 N5 178.3(6) no . . .
C20 N6 C22 C23 -160.5(6) no . . .
C22 N6 C20 C21 -178.6(6) no . . .
Cu2 N7 C34 N8 179.7(4) no . . .
Cu2 N7 C36 C35 -180.0(4) no . . .
C34 N7 C36 C35 0.9(7) no . . .
C36 N7 C34 N8 -1.2(7) no . . .
C33 N8 C34 N7 -176.2(6) no . . .
C34 N8 C33 C26 -21.8(10) no . . .
C33 N8 C35 C36 176.8(6) no . . .
C35 N8 C33 C26 161.5(6) no . . .
C34 N8 C35 C36 -0.4(8) no . . .
C35 N8 C34 N7 1.0(8) no . . .
N2 C2 C3 N1 0.7(7) no . . .
N2 C4 C5 C6 -73.8(7) no . . .
N2 C4 C5 C10 106.1(6) no . . .
C4 C5 C6 C7 -179.3(5) no . . .
C4 C5 C6 C11 2.0(9) no . . .
C4 C5 C10 C9 -179.7(5) no . . .
C4 C5 C10 C14 0.1(9) no . . .
C6 C5 C10 C9 0.2(9) no . . .
C6 C5 C10 C14 179.9(5) no . . .
C10 C5 C6 C7 0.8(9) no . . .
C10 C5 C6 C11 -177.9(5) no . . .
C5 C6 C7 C8 -1.2(9) no . . .
C5 C6 C7 C12 179.2(5) no . . .
C11 C6 C7 C8 177.4(5) no . . .
C11 C6 C7 C12 -2.1(9) no . . .
C6 C7 C8 C9 0.7(9) no . . .
C6 C7 C8 C15 -179.1(5) no . . .
C12 C7 C8 C9 -179.8(5) no . . .
C12 C7 C8 C15 0.5(9) no . . .
C7 C8 C9 C10 0.3(9) no . . .
C7 C8 C9 C13 179.1(5) no . . .
C7 C8 C15 N4 61.4(8) no . . .
C9 C8 C15 N4 -118.4(6) no . . .
C15 C8 C9 C10 -179.9(5) no . . .
C15 C8 C9 C13 -1.1(9) no . . .
C8 C9 C10 C5 -0.8(9) no . . .
C8 C9 C10 C14 179.5(5) no . . .
C13 C9 C10 C5 -179.6(6) no . . .
C13 C9 C10 C14 0.7(9) no . . .
N4 C17 C18 N3 -0.0(7) no . . .
N6 C20 C21 N5 0.3(8) no . . .
N6 C22 C23 C24 -94.2(7) no . . .
N6 C22 C23 C28 85.1(7) no . . .
C22 C23 C24 C25 -175.6(5) no . . .
C22 C23 C24 C29 9.3(8) no . . .
C22 C23 C28 C27 175.7(5) no . . .
C22 C23 C28 C32 -4.7(8) no . . .
C24 C23 C28 C27 -5.0(8) no . . .
C24 C23 C28 C32 174.6(5) no . . .
C28 C23 C24 C25 5.1(8) no . . .
C28 C23 C24 C29 -169.9(5) no . . .
C23 C24 C25 C26 -0.3(8) no . . .
C23 C24 C25 C30 -178.3(5) no . . .
C29 C24 C25 C26 175.0(5) no . . .
C29 C24 C25 C30 -3.1(8) no . . .
C24 C25 C26 C27 -4.6(8) no . . .
C24 C25 C26 C33 178.8(5) no . . .
C30 C25 C26 C27 173.4(5) no . . .
C30 C25 C26 C33 -3.2(8) no . . .
C25 C26 C27 C28 4.6(8) no . . .
C25 C26 C27 C31 -174.0(5) no . . .
C25 C26 C33 N8 87.4(7) no . . .
C27 C26 C33 N8 -89.2(7) no . . .
C33 C26 C27 C28 -178.8(5) no . . .
C33 C26 C27 C31 2.6(8) no . . .
C26 C27 C28 C23 0.2(8) no . . .
C26 C27 C28 C32 -179.4(5) no . . .
C31 C27 C28 C23 178.8(5) no . . .
C31 C27 C28 C32 -0.8(8) no . . .
N8 C35 C36 N7 -0.3(8) no . . .
